data_7024243
loop_
_publ_author_name
'Yuste, Consuelo'
'Ca\~nadillas-Delgado, Laura'
'Ruiz-P\'erez, Catalina'
'Lloret, Francesc'
'Julve, Miguel'

_publ_section_title
;
 Dinuclear, tetranuclear and one-dimensional pyrazine-based copper(II)
 complexes: preparation, X-ray structure and magnetic properties.
;
_journal_issue 1
_journal_name_full 'Dalton transactions (Cambridge, England : 2003)'
_journal_page_first 167
_journal_page_last 179
_journal_paper_doi 10.1039/b913274k
_journal_volume 39
_journal_year 2010
_chemical_formula_sum 'C100 H94 Cu4 F12 Mo2 N24 O31 S4'
_chemical_formula_weight 2930.27
_chemical_name_systematic
;
?
;
_space_group_IT_number 2
_symmetry_cell_setting triclinic
_symmetry_space_group_name_Hall '-P 1'
_symmetry_space_group_name_H-M 'P -1'
_atom_sites_solution_hydrogens geom
_atom_sites_solution_primary direct
_atom_sites_solution_secondary difmap
_audit_creation_method SHELXL-97
_cell_angle_alpha 79.4340(10)
_cell_angle_beta 85.6220(10)
_cell_angle_gamma 89.8420(10)
_cell_formula_units_Z 2
_cell_length_a 15.0125(3)
_cell_length_b 17.3925(3)
_cell_length_c 22.2506(5)
_cell_measurement_reflns_used 64
_cell_measurement_temperature 293(2)
_cell_measurement_theta_max 20.17
_cell_measurement_theta_min 6.20
_cell_volume 5694.2(2)
_computing_cell_refinement 'Dirax/lsq (Duisenberg & Schreurs, 1989-2000)'
_computing_data_collection 'Collect (Nonius BV, 1997-2000)'
_computing_data_reduction 'EvalCCD (Duisenberg & Schreurs 1990-2000)'
_computing_molecular_graphics 'Ortep-3 for Windows (Farrugia, 1997)'
_computing_publication_material 'WinGX publication routines (Farrugia, 1999)'
_computing_structure_refinement 'SHELXL-97 (Sheldrick, 1997)'
_computing_structure_solution 'SHELXS-97 (Sheldrick, 1997)'
_diffrn_ambient_temperature 293(2)
_diffrn_detector 'CCD plate'
_diffrn_detector_area_resol_mean 9
_diffrn_measured_fraction_theta_full 0.969
_diffrn_measured_fraction_theta_max 0.969
_diffrn_measurement_device '95mm CCD camera on \k-goniostat'
_diffrn_measurement_device_type KappaCCD
_diffrn_measurement_method 'CCD rotation images, thick slices'
_diffrn_radiation_monochromator 'horizonally mounted graphite crystal'
_diffrn_radiation_probe x-ray
_diffrn_radiation_source 'fine-focus sealed tube'
_diffrn_radiation_type MoK\a
_diffrn_radiation_wavelength 0.71073
_diffrn_reflns_av_R_equivalents 0.0853
_diffrn_reflns_av_sigmaI/netI 0.0986
_diffrn_reflns_limit_h_max 20
_diffrn_reflns_limit_h_min -19
_diffrn_reflns_limit_k_max 22
_diffrn_reflns_limit_k_min -23
_diffrn_reflns_limit_l_max 29
_diffrn_reflns_limit_l_min -29
_diffrn_reflns_number 123321
_diffrn_reflns_theta_full 28.60
_diffrn_reflns_theta_max 28.60
_diffrn_reflns_theta_min 1.37
_diffrn_source 'Enraf Nonius FR590'
_exptl_absorpt_coefficient_mu 1.129
_exptl_absorpt_correction_T_max 0.9778
_exptl_absorpt_correction_T_min 0.8057
_exptl_absorpt_correction_type none
_exptl_crystal_colour brown
_exptl_crystal_density_diffrn 1.709
_exptl_crystal_density_method 'not measured'
_exptl_crystal_description needle
_exptl_crystal_F_000 2964
_exptl_crystal_size_max 0.20
_exptl_crystal_size_mid 0.05
_exptl_crystal_size_min 0.02
_refine_diff_density_max 2.569
_refine_diff_density_min -1.301
_refine_diff_density_rms 0.242
_refine_ls_extinction_method none
_refine_ls_goodness_of_fit_ref 1.143
_refine_ls_hydrogen_treatment constr
_refine_ls_matrix_type fullcycle
_refine_ls_number_parameters 1594
_refine_ls_number_reflns 28233
_refine_ls_number_restraints 12
_refine_ls_restrained_S_all 1.157
_refine_ls_R_factor_all 0.1254
_refine_ls_R_factor_gt 0.0829
_refine_ls_shift/su_max 0.005
_refine_ls_shift/su_mean 0.000
_refine_ls_structure_factor_coef Fsqd
_refine_ls_weighting_details 'calc w=1/[\s^2^(Fo^2^)+(0.0715P)^2^+26.9562P] where P=(Fo^2^+2Fc^2^)/3'
_refine_ls_weighting_scheme calc
_refine_ls_wR_factor_gt 0.1860
_refine_ls_wR_factor_ref 0.2126
_reflns_number_gt 20099
_reflns_number_total 28233
_reflns_threshold_expression >2sigma(I)
_cod_data_source_file b913274k.txt
_cod_data_source_block compound3
_cod_database_code 7024243

loop_
_symmetry_equiv_pos_as_xyz
'x, y, z'
'-x, -y, -z'

loop_
_atom_site_label
_atom_site_type_symbol
_atom_site_fract_x
_atom_site_fract_y
_atom_site_fract_z
_atom_site_U_iso_or_equiv
_atom_site_adp_type
_atom_site_occupancy
_atom_site_symmetry_multiplicity
_atom_site_calc_flag
_atom_site_refinement_flags
C1 C 0.6275(5) 0.4361(5) 0.5070(4) 0.048(2) Uani 1 1 d .
C2 C 0.3243(5) 0.1997(4) 0.6235(3) 0.0350(17) Uani 1 1 d .
C3 C 0.1178(8) 0.2934(6) 0.8912(4) 0.075(4) Uani 1 1 d .
C4 C 0.8283(10) 0.0554(11) 0.9846(5) 0.41(3) Uani 1 1 d D
F1 F 0.6357(4) 0.4943(4) 0.4599(3) 0.0820(19) Uani 1 1 d .
F2 F 0.5851(4) 0.4693(4) 0.5511(3) 0.088(2) Uani 1 1 d .
F3 F 0.5777(5) 0.3819(4) 0.4987(5) 0.139(4) Uani 1 1 d .
F4 F 0.2556(3) 0.1616(3) 0.6589(2) 0.0490(12) Uani 1 1 d .
F5 F 0.3729(3) 0.2321(3) 0.6564(2) 0.0450(11) Uani 1 1 d .
F6 F 0.2871(3) 0.2564(3) 0.5833(2) 0.0475(11) Uani 1 1 d .
F7 F 0.0413(5) 0.2980(5) 0.8633(3) 0.103(3) Uani 1 1 d .
F8 F 0.1168(8) 0.2343(4) 0.9354(3) 0.157(5) Uani 1 1 d .
F9 F 0.1844(5) 0.2839(3) 0.8504(3) 0.087(2) Uani 1 1 d .
F10 F 0.7785(7) 0.0430(4) 0.9347(3) 0.152(4) Uani 1 1 d D
F11 F 0.9265(7) 0.0488(12) 0.9676(4) 0.319(12) Uani 1 1 d D
F12 F 0.8067(6) -0.0141(3) 1.0302(3) 0.118(3) Uani 1 1 d D
S1 S 0.73486(13) 0.40107(11) 0.53097(9) 0.0355(4) Uani 1 1 d .
S2 S 0.38663(12) 0.13119(12) 0.58168(8) 0.0351(4) Uani 1 1 d .
S3 S 0.13413(13) 0.38589(11) 0.91872(9) 0.0361(4) Uani 1 1 d .
S4 S 0.84389(18) 0.13299(13) 1.00005(12) 0.0573(6) Uani 1 1 d D
O9 O 0.7844(4) 0.4680(4) 0.5390(4) 0.086(3) Uani 1 1 d .
O10 O 0.7167(4) 0.3458(4) 0.5857(3) 0.0674(19) Uani 1 1 d .
O11 O 0.7699(4) 0.3669(4) 0.4804(3) 0.0581(17) Uani 1 1 d .
O12 O 0.4568(4) 0.1843(4) 0.5469(3) 0.0514(15) Uani 1 1 d .
O13 O 0.4148(5) 0.0729(4) 0.6289(3) 0.0626(19) Uani 1 1 d .
O14 O 0.3210(4) 0.1084(3) 0.5455(3) 0.0474(14) Uani 1 1 d .
O15 O 0.0590(5) 0.3890(5) 0.9623(3) 0.084(2) Uani 1 1 d .
O16 O 0.2172(4) 0.3739(3) 0.9457(3) 0.0568(17) Uani 1 1 d .
O17 O 0.1356(4) 0.4441(3) 0.8646(3) 0.0504(15) Uani 1 1 d .
O18 O 0.7311(7) 0.1251(9) 1.0159(5) 0.250(10) Uani 1 1 d D
O19 O 0.8763(5) 0.1269(4) 1.0580(3) 0.078(2) Uani 1 1 d D
O20 O 0.8529(9) 0.1914(4) 0.9507(3) 0.153(5) Uani 1 1 d D
O2W O 0.3271(3) 0.4759(3) 0.2483(2) 0.0319(11) Uani 1 1 d .
O3W O 0.1540(3) 0.0457(2) 0.26526(19) 0.0251(10) Uani 1 1 d .
O5W O 0.3353(4) 0.7336(3) 0.2147(3) 0.0515(15) Uani 1 1 d .
O6W O 0.2157(4) 0.9104(4) 0.2322(4) 0.077(2) Uani 1 1 d .
O7W O 0.3905(4) 0.8681(3) 0.2639(3) 0.0472(14) Uani 1 1 d .
O8W O 0.5919(4) 0.2252(3) 0.6222(3) 0.0538(15) Uani 1 1 d .
O9W O 0.7342(4) 0.3968(3) 0.7040(3) 0.0464(14) Uani 1 1 d .
O10W O 0.8961(4) 0.3555(4) 0.7569(3) 0.0588(17) Uani 1 1 d .
O11W O 0.8284(4) 0.2179(3) 0.8275(3) 0.0460(14) Uani 1 1 d .
C101 C 0.3187(4) 0.5273(3) -0.0621(3) 0.0186(12) Uani 1 1 d .
C102 C 0.2718(4) 0.5471(3) -0.0057(3) 0.0185(12) Uani 1 1 d .
C103 C 0.1953(4) 0.5907(4) -0.0032(3) 0.0269(15) Uani 1 1 d .
H103 H 0.1669 0.6088 -0.0387 0.032 Uiso 1 1 calc R
C104 C 0.1611(5) 0.6075(4) 0.0525(3) 0.0282(15) Uani 1 1 d .
H104 H 0.1102 0.6377 0.0547 0.034 Uiso 1 1 calc R
C105 C 0.2032(4) 0.5789(4) 0.1047(3) 0.0257(14) Uani 1 1 d .
H105 H 0.1827 0.5911 0.1423 0.031 Uiso 1 1 calc R
C106 C 0.2772(4) 0.5312(3) 0.1002(3) 0.0206(13) Uani 1 1 d .
H106 H 0.3043 0.5099 0.1356 0.025 Uiso 1 1 calc R
C107 C 0.3075(4) 0.5566(3) -0.1238(3) 0.0179(12) Uani 1 1 d .
C108 C 0.2546(4) 0.6271(3) -0.1485(3) 0.0198(13) Uani 1 1 d .
C109 C 0.2040(4) 0.6261(4) -0.1983(3) 0.0265(14) Uani 1 1 d .
H109 H 0.2014 0.5819 -0.2162 0.032 Uiso 1 1 calc R
C110 C 0.1580(5) 0.6926(4) -0.2203(3) 0.0333(17) Uani 1 1 d .
H110 H 0.1227 0.6938 -0.2530 0.040 Uiso 1 1 calc R
C111 C 0.1646(5) 0.7564(4) -0.1936(3) 0.0345(18) Uani 1 1 d .
H111 H 0.1339 0.8019 -0.2079 0.041 Uiso 1 1 calc R
C112 C 0.2174(5) 0.7529(4) -0.1450(3) 0.0329(17) Uani 1 1 d .
H112 H 0.2217 0.7971 -0.1274 0.040 Uiso 1 1 calc R
C113 C 0.4011(4) 0.4602(3) -0.1539(3) 0.0179(12) Uani 1 1 d .
C114 C 0.4318(4) 0.4260(4) -0.2080(3) 0.0209(13) Uani 1 1 d .
C115 C 0.4530(4) 0.4760(4) -0.2632(3) 0.0259(14) Uani 1 1 d .
H115 H 0.4484 0.5299 -0.2663 0.031 Uiso 1 1 calc R
C116 C 0.4815(5) 0.4436(4) -0.3140(3) 0.0329(16) Uani 1 1 d .
H116 H 0.4974 0.4754 -0.3516 0.040 Uiso 1 1 calc R
C117 C 0.4855(5) 0.3631(4) -0.3071(3) 0.0333(16) Uani 1 1 d .
H117 H 0.5045 0.3398 -0.3402 0.040 Uiso 1 1 calc R
C118 C 0.4608(4) 0.3178(4) -0.2505(3) 0.0288(15) Uani 1 1 d .
H118 H 0.4630 0.2637 -0.2467 0.035 Uiso 1 1 calc R
C119 C 0.4262(4) 0.4391(3) -0.0930(3) 0.0171(12) Uani 1 1 d .
C120 C 0.4960(4) 0.3839(3) -0.0672(3) 0.0171(12) Uani 1 1 d .
C121 C 0.5573(4) 0.3452(4) -0.1002(3) 0.0231(13) Uani 1 1 d .
H121 H 0.5579 0.3527 -0.1427 0.028 Uiso 1 1 calc R
C122 C 0.6176(4) 0.2952(4) -0.0696(3) 0.0268(15) Uani 1 1 d .
H122 H 0.6592 0.2691 -0.0914 0.032 Uiso 1 1 calc R
C123 C 0.6158(5) 0.2843(4) -0.0068(3) 0.0296(15) Uani 1 1 d .
H123 H 0.6553 0.2502 0.0145 0.036 Uiso 1 1 calc R
C124 C 0.5542(4) 0.3249(4) 0.0243(3) 0.0275(15) Uani 1 1 d .
H124 H 0.5533 0.3180 0.0668 0.033 Uiso 1 1 calc R
C201 C 0.1544(4) 0.3803(3) 0.3868(3) 0.0160(12) Uani 1 1 d .
C202 C 0.2466(4) 0.3586(3) 0.4027(3) 0.0161(12) Uani 1 1 d .
C203 C 0.2821(4) 0.3660(3) 0.4572(3) 0.0206(13) Uani 1 1 d .
H203 H 0.2468 0.3832 0.4882 0.025 Uiso 1 1 calc R
C204 C 0.3704(4) 0.3476(4) 0.4645(3) 0.0227(13) Uani 1 1 d .
H204 H 0.3946 0.3509 0.5012 0.027 Uiso 1 1 calc R
C205 C 0.4228(4) 0.3243(4) 0.4177(3) 0.0271(15) Uani 1 1 d .
H205 H 0.4826 0.3119 0.4222 0.032 Uiso 1 1 calc R
C206 C 0.3840(4) 0.3196(3) 0.3635(3) 0.0223(13) Uani 1 1 d .
H206 H 0.4189 0.3036 0.3318 0.027 Uiso 1 1 calc R
C207 C 0.0768(4) 0.3903(3) 0.4247(3) 0.0161(12) Uani 1 1 d .
C208 C 0.0592(4) 0.3618(3) 0.4918(3) 0.0178(12) Uani 1 1 d .
C209 C -0.0052(4) 0.3973(3) 0.5251(3) 0.0215(13) Uani 1 1 d .
H209 H -0.0377 0.4388 0.5054 0.026 Uiso 1 1 calc R
C210 C -0.0211(5) 0.3709(4) 0.5877(3) 0.0260(14) Uani 1 1 d .
H210 H -0.0626 0.3953 0.6109 0.031 Uiso 1 1 calc R
C211 C 0.0262(4) 0.3078(4) 0.6143(3) 0.0265(14) Uani 1 1 d .
H211 H 0.0175 0.2886 0.6561 0.032 Uiso 1 1 calc R
C212 C 0.0865(4) 0.2733(4) 0.5784(3) 0.0233(13) Uani 1 1 d .
H212 H 0.1165 0.2293 0.5968 0.028 Uiso 1 1 calc R
C213 C 0.0045(4) 0.4474(3) 0.3378(3) 0.0189(12) Uani 1 1 d .
C214 C -0.0759(4) 0.4933(4) 0.3190(3) 0.0194(12) Uani 1 1 d .
C215 C -0.1598(4) 0.4634(4) 0.3439(3) 0.0335(16) Uani 1 1 d .
H215 H -0.1658 0.4149 0.3698 0.040 Uiso 1 1 calc R
C216 C -0.2336(5) 0.5086(5) 0.3287(4) 0.046(2) Uani 1 1 d .
H216 H -0.2908 0.4904 0.3433 0.055 Uiso 1 1 calc R
C217 C -0.2212(5) 0.5804(5) 0.2916(3) 0.0368(18) Uani 1 1 d .
H217 H -0.2699 0.6116 0.2807 0.044 Uiso 1 1 calc R
C218 C -0.1358(5) 0.6060(4) 0.2709(3) 0.0294(15) Uani 1 1 d .
H218 H -0.1282 0.6558 0.2472 0.035 Uiso 1 1 calc R
C219 C 0.0744(4) 0.4238(3) 0.2996(3) 0.0177(12) Uani 1 1 d .
C220 C 0.0780(4) 0.4219(3) 0.2327(3) 0.0176(12) Uani 1 1 d .
C221 C 0.0128(4) 0.4485(4) 0.1936(3) 0.0209(13) Uani 1 1 d .
H221 H -0.0378 0.4731 0.2075 0.025 Uiso 1 1 calc R
C222 C 0.0240(4) 0.4378(4) 0.1332(3) 0.0246(14) Uani 1 1 d .
H222 H -0.0198 0.4543 0.1064 0.030 Uiso 1 1 calc R
C223 C 0.0999(4) 0.4030(4) 0.1129(3) 0.0231(13) Uani 1 1 d .
H223 H 0.1079 0.3952 0.0726 0.028 Uiso 1 1 calc R
C224 C 0.1638(4) 0.3801(3) 0.1535(3) 0.0191(12) Uani 1 1 d .
H224 H 0.2162 0.3581 0.1395 0.023 Uiso 1 1 calc R
C301 C 0.3116(4) 0.1314(3) 0.1310(3) 0.0179(12) Uani 1 1 d .
C302 C 0.2194(4) 0.1565(3) 0.1188(3) 0.0190(12) Uani 1 1 d .
C303 C 0.1763(4) 0.1442(4) 0.0687(3) 0.0281(15) Uani 1 1 d .
H303 H 0.2070 0.1231 0.0378 0.034 Uiso 1 1 calc R
C304 C 0.0878(5) 0.1633(4) 0.0647(3) 0.0350(17) Uani 1 1 d .
H304 H 0.0571 0.1529 0.0322 0.042 Uiso 1 1 calc R
C305 C 0.0454(4) 0.1982(4) 0.1100(3) 0.0290(15) Uani 1 1 d .
H305 H -0.0136 0.2142 0.1072 0.035 Uiso 1 1 calc R
C306 C 0.0912(4) 0.2090(4) 0.1593(3) 0.0225(13) Uani 1 1 d .
H306 H 0.0621 0.2318 0.1899 0.027 Uiso 1 1 calc R
C307 C 0.3811(4) 0.1134(4) 0.0905(3) 0.0204(13) Uani 1 1 d .
C308 C 0.3822(4) 0.1317(4) 0.0224(3) 0.0217(13) Uani 1 1 d .
C309 C 0.4102(6) 0.0766(4) -0.0116(3) 0.041(2) Uani 1 1 d .
H309 H 0.4253 0.0266 0.0072 0.049 Uiso 1 1 calc R
C310 C 0.4151(7) 0.0984(5) -0.0755(3) 0.054(3) Uani 1 1 d .
H310 H 0.4352 0.0632 -0.1002 0.065 Uiso 1 1 calc R
C311 C 0.3899(6) 0.1721(4) -0.1010(3) 0.041(2) Uani 1 1 d .
H311 H 0.3910 0.1873 -0.1434 0.049 Uiso 1 1 calc R
C312 C 0.3632(4) 0.2229(4) -0.0634(3) 0.0261(14) Uani 1 1 d .
H312 H 0.3473 0.2731 -0.0812 0.031 Uiso 1 1 calc R
C313 C 0.4677(4) 0.0702(3) 0.1718(3) 0.0157(12) Uani 1 1 d .
C314 C 0.5553(4) 0.0318(3) 0.1863(3) 0.0179(12) Uani 1 1 d .
C315 C 0.6342(4) 0.0675(4) 0.1603(3) 0.0292(15) Uani 1 1 d .
H315 H 0.6340 0.1172 0.1363 0.035 Uiso 1 1 calc R
C316 C 0.7134(4) 0.0290(4) 0.1701(3) 0.0319(16) Uani 1 1 d .
H316 H 0.7677 0.0523 0.1537 0.038 Uiso 1 1 calc R
C317 C 0.7096(4) -0.0456(4) 0.2052(3) 0.0294(15) Uani 1 1 d .
H317 H 0.7618 -0.0737 0.2122 0.035 Uiso 1 1 calc R
C318 C 0.6291(4) -0.0776(4) 0.2295(3) 0.0258(14) Uani 1 1 d .
H318 H 0.6282 -0.1275 0.2534 0.031 Uiso 1 1 calc R
C319 C 0.4036(4) 0.0957(3) 0.2122(3) 0.0168(12) Uani 1 1 d .
C320 C 0.4086(4) 0.1007(3) 0.2783(3) 0.0175(12) Uani 1 1 d .
C321 C 0.4778(4) 0.0742(4) 0.3134(3) 0.0215(13) Uani 1 1 d .
H321 H 0.5253 0.0480 0.2973 0.026 Uiso 1 1 calc R
C322 C 0.4758(4) 0.0870(4) 0.3738(3) 0.0237(14) Uani 1 1 d .
H322 H 0.5230 0.0712 0.3978 0.028 Uiso 1 1 calc R
C323 C 0.4030(4) 0.1235(4) 0.3969(3) 0.0218(13) Uani 1 1 d .
H323 H 0.4001 0.1330 0.4368 0.026 Uiso 1 1 calc R
C324 C 0.3337(4) 0.1461(3) 0.3596(3) 0.0188(12) Uani 1 1 d .
H324 H 0.2836 0.1693 0.3756 0.023 Uiso 1 1 calc R
C401 C 0.1820(4) -0.0284(3) 0.5704(3) 0.0152(11) Uani 1 1 d .
C402 C 0.2298(4) -0.0376(3) 0.5109(3) 0.0163(12) Uani 1 1 d .
C403 C 0.3108(4) -0.0744(3) 0.5040(3) 0.0209(13) Uani 1 1 d .
H403 H 0.3414 -0.0951 0.5380 0.025 Uiso 1 1 calc R
C404 C 0.3450(4) -0.0797(4) 0.4454(3) 0.0260(14) Uani 1 1 d .
H404 H 0.3988 -0.1049 0.4398 0.031 Uiso 1 1 calc R
C405 C 0.2995(4) -0.0476(4) 0.3954(3) 0.0232(13) Uani 1 1 d .
H405 H 0.3206 -0.0532 0.3560 0.028 Uiso 1 1 calc R
C406 C 0.2225(4) -0.0072(3) 0.4048(3) 0.0174(12) Uani 1 1 d .
H406 H 0.1930 0.0166 0.3711 0.021 Uiso 1 1 calc R
C407 C 0.1965(4) -0.0654(3) 0.6302(3) 0.0185(12) Uani 1 1 d .
C408 C 0.2500(4) -0.1373(3) 0.6463(3) 0.0194(12) Uani 1 1 d .
C409 C 0.3054(4) -0.1456(4) 0.6941(3) 0.0244(14) Uani 1 1 d .
H409 H 0.3104 -0.1059 0.7166 0.029 Uiso 1 1 calc R
C410 C 0.3533(4) -0.2143(4) 0.7076(3) 0.0300(16) Uani 1 1 d .
H410 H 0.3911 -0.2217 0.7394 0.036 Uiso 1 1 calc R
C411 C 0.3432(5) -0.2712(4) 0.6729(3) 0.0330(17) Uani 1 1 d .
H411 H 0.3740 -0.3180 0.6808 0.040 Uiso 1 1 calc R
C412 C 0.2870(5) -0.2578(4) 0.6266(3) 0.0325(16) Uani 1 1 d .
H412 H 0.2810 -0.2969 0.6037 0.039 Uiso 1 1 calc R
C413 C 0.0987(4) 0.0215(3) 0.6699(3) 0.0183(12) Uani 1 1 d .
C414 C 0.0698(4) 0.0505(3) 0.7265(3) 0.0180(12) Uani 1 1 d .
C415 C 0.0574(4) -0.0013(4) 0.7817(3) 0.0225(13) Uani 1 1 d .
H415 H 0.0648 -0.0548 0.7836 0.027 Uiso 1 1 calc R
C416 C 0.0337(4) 0.0289(4) 0.8343(3) 0.0292(15) Uani 1 1 d .
H416 H 0.0239 -0.0043 0.8720 0.035 Uiso 1 1 calc R
C417 C 0.0249(5) 0.1085(4) 0.8300(3) 0.0312(16) Uani 1 1 d .
H417 H 0.0093 0.1300 0.8646 0.037 Uiso 1 1 calc R
C418 C 0.0398(4) 0.1556(4) 0.7731(3) 0.0285(15) Uani 1 1 d .
H418 H 0.0339 0.2093 0.7705 0.034 Uiso 1 1 calc R
C419 C 0.0704(4) 0.0478(3) 0.6108(3) 0.0148(11) Uani 1 1 d .
C420 C -0.0060(4) 0.0993(3) 0.5912(3) 0.0172(12) Uani 1 1 d .
C421 C -0.0728(4) 0.1242(3) 0.6288(3) 0.0201(13) Uani 1 1 d .
H421 H -0.0748 0.1070 0.6710 0.024 Uiso 1 1 calc R
C422 C -0.1367(4) 0.1746(4) 0.6037(3) 0.0229(13) Uani 1 1 d .
H422 H -0.1812 0.1926 0.6289 0.027 Uiso 1 1 calc R
C423 C -0.1342(4) 0.1983(3) 0.5402(3) 0.0233(14) Uani 1 1 d .
H423 H -0.1766 0.2325 0.5225 0.028 Uiso 1 1 calc R
C424 C -0.0679(4) 0.1703(3) 0.5043(3) 0.0209(13) Uani 1 1 d .
H424 H -0.0662 0.1858 0.4620 0.025 Uiso 1 1 calc R
Cu1 Cu 0.40019(5) 0.43132(4) 0.03646(3) 0.01732(16) Uani 1 1 d .
Cu2 Cu 0.24096(5) 0.35303(4) 0.27484(3) 0.01769(16) Uani 1 1 d .
Cu3 Cu 0.24184(5) 0.17083(4) 0.24310(3) 0.01731(16) Uani 1 1 d .
Cu4 Cu 0.09291(5) 0.07457(4) 0.48039(3) 0.01625(15) Uani 1 1 d .
Mo1 Mo 0.43249(3) 0.32940(3) 0.18495(2) 0.01711(12) Uani 1 1 d .
Mo2 Mo 0.05249(3) 0.18306(3) 0.33457(2) 0.01586(11) Uani 1 1 d .
N1 N 0.3103(3) 0.5152(3) 0.0466(2) 0.0179(10) Uani 1 1 d .
N2 N 0.3811(3) 0.4716(3) -0.0500(2) 0.0181(10) Uani 1 1 d .
N3 N 0.4955(3) 0.3741(3) -0.0049(2) 0.0188(10) Uani 1 1 d .
N4 N 0.2627(4) 0.6891(3) -0.1220(2) 0.0270(12) Uani 1 1 d .
N5 N 0.3455(3) 0.5204(3) -0.1673(2) 0.0192(11) Uani 1 1 d .
N6 N 0.4342(4) 0.3475(3) -0.2011(2) 0.0250(12) Uani 1 1 d .
N7 N 0.1536(3) 0.3880(3) 0.2121(2) 0.0173(10) Uani 1 1 d .
N8 N 0.1466(3) 0.3944(3) 0.3263(2) 0.0157(10) Uani 1 1 d .
N9 N 0.2982(3) 0.3373(3) 0.3555(2) 0.0186(10) Uani 1 1 d .
N10 N -0.0629(3) 0.5628(3) 0.2829(2) 0.0238(12) Uani 1 1 d .
N11 N 0.0071(3) 0.4271(3) 0.3986(2) 0.0167(10) Uani 1 1 d .
N12 N 0.1048(3) 0.2996(3) 0.5178(2) 0.0214(11) Uani 1 1 d .
N13 N 0.1766(3) 0.1875(3) 0.1643(2) 0.0172(10) Uani 1 1 d .
N14 N 0.3276(3) 0.1239(3) 0.1904(2) 0.0161(10) Uani 1 1 d .
N15 N 0.3366(3) 0.1357(3) 0.3020(2) 0.0153(10) Uani 1 1 d .
N16 N 0.3586(3) 0.2041(3) -0.0023(2) 0.0194(11) Uani 1 1 d .
N17 N 0.4557(3) 0.0808(3) 0.1120(2) 0.0205(11) Uani 1 1 d .
N18 N 0.5505(3) -0.0408(3) 0.2206(2) 0.0219(11) Uani 1 1 d .
N19 N 0.1886(3) -0.0013(3) 0.4616(2) 0.0171(10) Uani 1 1 d .
N20 N 0.1170(3) 0.0243(3) 0.5637(2) 0.0161(10) Uani 1 1 d .
N21 N -0.0052(3) 0.1211(3) 0.5286(2) 0.0193(11) Uani 1 1 d .
N22 N 0.2401(4) -0.1923(3) 0.6118(2) 0.0267(12) Uani 1 1 d .
N23 N 0.1594(3) -0.0365(3) 0.6778(2) 0.0191(10) Uani 1 1 d .
N24 N 0.0622(3) 0.1289(3) 0.7214(2) 0.0218(11) Uani 1 1 d .
O1 O 0.4316(3) 0.4073(2) 0.11944(18) 0.0222(9) Uani 1 1 d .
O2 O 0.3224(3) 0.3032(2) 0.22314(18) 0.0173(8) Uani 1 1 d .
O1W O 0.2999(3) 0.3323(2) 0.04919(19) 0.0242(10) Uani 1 1 d .
O3 O 0.4785(3) 0.2468(3) 0.1635(2) 0.0345(12) Uani 1 1 d .
O4 O 0.4977(3) 0.3587(3) 0.2375(2) 0.0304(11) Uani 1 1 d .
O5 O 0.1624(3) 0.2160(2) 0.29799(19) 0.0193(9) Uani 1 1 d .
O4W O 0.1902(3) 0.1757(2) 0.47185(19) 0.0224(9) Uani 1 1 d .
O6 O 0.0564(3) 0.1052(2) 0.39975(18) 0.0225(9) Uani 1 1 d .
O7 O -0.0006(3) 0.2629(3) 0.3560(2) 0.0319(11) Uani 1 1 d .
O8 O -0.0075(3) 0.1489(3) 0.2812(2) 0.0262(10) Uani 1 1 d .

loop_
_atom_site_aniso_label
_atom_site_aniso_U_11
_atom_site_aniso_U_22
_atom_site_aniso_U_33
_atom_site_aniso_U_23
_atom_site_aniso_U_13
_atom_site_aniso_U_12
C1 0.032(4) 0.054(5) 0.060(6) -0.019(5) -0.002(4) 0.007(4)
C2 0.037(4) 0.028(4) 0.036(4) 0.004(3) -0.005(3) 0.003(3)
C3 0.113(10) 0.066(7) 0.038(6) 0.025(5) -0.037(6) -0.047(7)
C4 0.77(7) 0.42(4) 0.054(10) -0.130(17) 0.15(2) -0.49(5)
F1 0.086(4) 0.102(5) 0.051(3) 0.008(3) -0.011(3) 0.047(4)
F2 0.059(4) 0.116(5) 0.082(4) -0.013(4) 0.029(3) 0.032(4)
F3 0.083(5) 0.089(5) 0.269(11) -0.054(6) -0.111(6) -0.001(4)
F4 0.040(3) 0.059(3) 0.043(3) 0.004(2) 0.001(2) 0.001(2)
F5 0.046(3) 0.045(3) 0.046(3) -0.009(2) -0.013(2) -0.001(2)
F6 0.047(3) 0.046(3) 0.047(3) 0.001(2) -0.009(2) 0.014(2)
F7 0.101(5) 0.164(7) 0.045(3) -0.021(4) -0.012(3) -0.089(5)
F8 0.351(14) 0.060(4) 0.054(4) 0.028(3) -0.067(6) -0.099(6)
F9 0.147(6) 0.063(4) 0.059(4) -0.019(3) -0.043(4) 0.044(4)
F10 0.322(13) 0.075(5) 0.064(5) -0.024(4) -0.026(6) -0.081(6)
F11 0.155(11) 0.67(4) 0.089(8) 0.014(13) 0.071(7) 0.124(16)
F12 0.257(10) 0.041(3) 0.052(4) -0.010(3) 0.025(5) -0.035(5)
S1 0.0416(11) 0.0308(9) 0.0326(10) -0.0020(8) -0.0028(8) 0.0021(8)
S2 0.0316(10) 0.0511(11) 0.0227(9) -0.0046(8) -0.0081(7) 0.0120(8)
S3 0.0330(10) 0.0415(10) 0.0362(10) -0.0072(8) -0.0173(8) -0.0025(8)
S4 0.0726(17) 0.0392(12) 0.0646(16) -0.0114(11) -0.0307(13) 0.0028(11)
O9 0.053(4) 0.049(4) 0.169(8) -0.042(5) -0.039(5) 0.019(3)
O10 0.055(4) 0.072(4) 0.063(4) 0.015(4) 0.001(3) -0.004(3)
O11 0.076(4) 0.061(4) 0.037(3) -0.010(3) 0.006(3) 0.034(3)
O12 0.034(3) 0.076(4) 0.037(3) 0.008(3) 0.003(2) 0.005(3)
O13 0.096(5) 0.055(4) 0.036(3) -0.006(3) -0.012(3) 0.043(4)
O14 0.052(4) 0.052(3) 0.042(3) -0.012(3) -0.017(3) -0.005(3)
O15 0.058(4) 0.154(8) 0.047(4) -0.031(5) -0.006(3) -0.006(5)
O16 0.055(4) 0.049(3) 0.073(4) -0.012(3) -0.043(3) 0.008(3)
O17 0.061(4) 0.037(3) 0.052(4) 0.003(3) -0.023(3) 0.012(3)
O18 0.234(15) 0.41(2) 0.092(8) -0.008(11) -0.010(9) 0.274(17)
O19 0.099(6) 0.104(6) 0.031(3) -0.007(3) -0.014(3) -0.052(5)
O20 0.356(17) 0.047(5) 0.050(5) 0.010(4) -0.016(7) -0.063(7)
O2W 0.036(3) 0.031(3) 0.029(3) -0.003(2) -0.006(2) -0.006(2)
O3W 0.029(2) 0.024(2) 0.022(2) -0.0015(18) -0.0020(19) -0.0022(19)
O5W 0.050(4) 0.059(4) 0.049(4) -0.018(3) -0.004(3) 0.008(3)
O6W 0.059(4) 0.065(4) 0.127(7) -0.062(5) -0.020(4) 0.023(3)
O7W 0.037(3) 0.055(4) 0.050(4) -0.015(3) 0.002(3) -0.014(3)
O8W 0.067(4) 0.044(3) 0.050(4) -0.004(3) -0.012(3) -0.001(3)
O9W 0.043(3) 0.056(4) 0.046(3) -0.020(3) -0.012(3) 0.006(3)
O10W 0.037(3) 0.078(4) 0.057(4) 0.000(3) -0.005(3) -0.014(3)
O11W 0.043(3) 0.045(3) 0.053(4) -0.013(3) -0.009(3) 0.011(3)
C101 0.018(3) 0.017(3) 0.021(3) -0.004(2) -0.002(2) 0.004(2)
C102 0.018(3) 0.015(3) 0.020(3) 0.001(2) 0.002(2) 0.000(2)
C103 0.027(4) 0.026(3) 0.024(3) 0.002(3) 0.004(3) 0.007(3)
C104 0.028(4) 0.024(3) 0.031(4) -0.004(3) 0.006(3) 0.008(3)
C105 0.028(4) 0.027(3) 0.020(3) -0.006(3) 0.009(3) -0.003(3)
C106 0.023(3) 0.023(3) 0.015(3) -0.002(2) 0.003(2) -0.001(2)
C107 0.017(3) 0.020(3) 0.017(3) -0.005(2) -0.001(2) -0.002(2)
C108 0.018(3) 0.023(3) 0.016(3) -0.001(2) 0.003(2) 0.001(2)
C109 0.020(3) 0.031(4) 0.026(4) 0.000(3) -0.003(3) 0.002(3)
C110 0.026(4) 0.038(4) 0.030(4) 0.008(3) -0.004(3) 0.004(3)
C111 0.025(4) 0.032(4) 0.038(4) 0.014(3) 0.005(3) 0.012(3)
C112 0.034(4) 0.018(3) 0.042(4) 0.003(3) 0.009(3) 0.003(3)
C113 0.014(3) 0.023(3) 0.017(3) -0.004(2) 0.000(2) -0.004(2)
C114 0.017(3) 0.025(3) 0.024(3) -0.012(3) -0.005(2) 0.003(2)
C115 0.026(3) 0.031(4) 0.020(3) -0.004(3) 0.000(3) -0.001(3)
C116 0.030(4) 0.047(4) 0.024(4) -0.012(3) 0.002(3) 0.000(3)
C117 0.030(4) 0.044(4) 0.031(4) -0.021(3) -0.001(3) 0.002(3)
C118 0.030(4) 0.028(3) 0.032(4) -0.014(3) -0.007(3) 0.004(3)
C119 0.016(3) 0.018(3) 0.018(3) -0.005(2) 0.000(2) 0.000(2)
C120 0.018(3) 0.014(3) 0.020(3) -0.004(2) -0.003(2) -0.002(2)
C121 0.019(3) 0.028(3) 0.025(3) -0.011(3) -0.003(3) 0.003(3)
C122 0.016(3) 0.032(4) 0.035(4) -0.012(3) -0.003(3) 0.009(3)
C123 0.030(4) 0.029(4) 0.028(4) 0.001(3) -0.007(3) 0.008(3)
C124 0.029(4) 0.029(4) 0.022(3) 0.001(3) -0.002(3) 0.011(3)
C201 0.015(3) 0.015(3) 0.018(3) -0.003(2) -0.002(2) 0.000(2)
C202 0.014(3) 0.017(3) 0.018(3) -0.003(2) -0.003(2) 0.000(2)
C203 0.021(3) 0.021(3) 0.021(3) -0.004(2) -0.002(2) 0.000(2)
C204 0.021(3) 0.027(3) 0.021(3) -0.005(3) -0.008(3) -0.001(3)
C205 0.018(3) 0.029(3) 0.034(4) -0.002(3) -0.009(3) 0.003(3)
C206 0.015(3) 0.022(3) 0.029(3) -0.004(3) -0.002(3) 0.001(2)
C207 0.018(3) 0.015(3) 0.016(3) -0.004(2) -0.006(2) 0.004(2)
C208 0.020(3) 0.017(3) 0.015(3) 0.000(2) -0.003(2) 0.000(2)
C209 0.028(3) 0.015(3) 0.022(3) -0.004(2) 0.001(3) 0.001(2)
C210 0.034(4) 0.025(3) 0.019(3) -0.009(3) 0.005(3) -0.005(3)
C211 0.036(4) 0.029(4) 0.013(3) -0.001(3) -0.002(3) -0.002(3)
C212 0.031(4) 0.018(3) 0.021(3) -0.002(2) -0.008(3) 0.001(3)
C213 0.019(3) 0.020(3) 0.017(3) 0.000(2) -0.003(2) -0.001(2)
C214 0.016(3) 0.028(3) 0.014(3) -0.005(2) -0.002(2) 0.000(2)
C215 0.019(3) 0.048(4) 0.030(4) 0.003(3) -0.001(3) 0.001(3)
C216 0.017(4) 0.080(6) 0.036(4) 0.002(4) 0.000(3) 0.007(4)
C217 0.032(4) 0.053(5) 0.026(4) -0.006(3) -0.011(3) 0.022(4)
C218 0.031(4) 0.030(4) 0.026(4) -0.002(3) -0.008(3) 0.011(3)
C219 0.016(3) 0.019(3) 0.019(3) -0.003(2) -0.006(2) 0.000(2)
C220 0.025(3) 0.015(3) 0.013(3) -0.002(2) -0.001(2) 0.000(2)
C221 0.016(3) 0.027(3) 0.019(3) -0.004(3) -0.002(2) 0.003(2)
C222 0.025(3) 0.028(3) 0.021(3) -0.003(3) -0.007(3) 0.005(3)
C223 0.029(4) 0.027(3) 0.013(3) -0.004(2) 0.001(3) -0.002(3)
C224 0.022(3) 0.021(3) 0.014(3) -0.003(2) -0.002(2) 0.006(2)
C301 0.022(3) 0.018(3) 0.016(3) -0.006(2) -0.007(2) 0.006(2)
C302 0.021(3) 0.016(3) 0.019(3) -0.001(2) 0.000(2) -0.002(2)
C303 0.027(4) 0.039(4) 0.017(3) -0.003(3) -0.004(3) -0.003(3)
C304 0.031(4) 0.050(5) 0.023(4) -0.001(3) -0.008(3) -0.004(3)
C305 0.022(3) 0.040(4) 0.021(3) 0.005(3) -0.004(3) 0.001(3)
C306 0.021(3) 0.025(3) 0.019(3) 0.003(3) -0.002(2) 0.000(3)
C307 0.021(3) 0.026(3) 0.015(3) -0.003(2) -0.005(2) 0.003(3)
C308 0.023(3) 0.030(3) 0.014(3) -0.005(3) -0.005(2) 0.002(3)
C309 0.068(6) 0.035(4) 0.021(4) -0.010(3) -0.006(4) 0.023(4)
C310 0.108(8) 0.040(5) 0.016(4) -0.014(3) -0.003(4) 0.022(5)
C311 0.076(6) 0.037(4) 0.009(3) 0.000(3) -0.006(3) 0.011(4)
C312 0.035(4) 0.023(3) 0.019(3) -0.002(3) -0.003(3) 0.002(3)
C313 0.019(3) 0.016(3) 0.012(3) -0.003(2) -0.001(2) 0.000(2)
C314 0.018(3) 0.022(3) 0.015(3) -0.007(2) -0.003(2) 0.004(2)
C315 0.028(4) 0.027(3) 0.030(4) 0.001(3) -0.005(3) 0.002(3)
C316 0.019(3) 0.034(4) 0.042(4) -0.006(3) -0.004(3) 0.003(3)
C317 0.025(4) 0.032(4) 0.031(4) -0.003(3) -0.007(3) 0.011(3)
C318 0.034(4) 0.026(3) 0.017(3) -0.001(3) -0.006(3) 0.008(3)
C319 0.019(3) 0.020(3) 0.011(3) -0.003(2) -0.001(2) -0.001(2)
C320 0.018(3) 0.021(3) 0.014(3) -0.002(2) -0.003(2) 0.000(2)
C321 0.021(3) 0.026(3) 0.017(3) -0.002(2) 0.000(2) 0.002(3)
C322 0.026(3) 0.029(3) 0.017(3) -0.003(3) -0.010(3) 0.003(3)
C323 0.027(3) 0.026(3) 0.013(3) -0.004(2) -0.005(2) 0.004(3)
C324 0.022(3) 0.021(3) 0.011(3) 0.001(2) 0.002(2) -0.002(2)
C401 0.013(3) 0.013(3) 0.020(3) -0.003(2) -0.005(2) 0.003(2)
C402 0.021(3) 0.013(3) 0.015(3) -0.001(2) -0.004(2) 0.000(2)
C403 0.016(3) 0.024(3) 0.020(3) 0.001(3) 0.000(2) 0.001(2)
C404 0.020(3) 0.028(3) 0.028(4) -0.003(3) 0.007(3) 0.007(3)
C405 0.022(3) 0.025(3) 0.024(3) -0.009(3) 0.006(3) 0.001(3)
C406 0.020(3) 0.017(3) 0.014(3) -0.001(2) 0.002(2) -0.004(2)
C407 0.020(3) 0.018(3) 0.017(3) -0.004(2) -0.001(2) -0.002(2)
C408 0.019(3) 0.024(3) 0.014(3) 0.000(2) -0.001(2) 0.005(2)
C409 0.021(3) 0.030(3) 0.020(3) 0.002(3) -0.002(3) 0.002(3)
C410 0.022(3) 0.035(4) 0.028(4) 0.006(3) -0.001(3) 0.008(3)
C411 0.030(4) 0.024(3) 0.038(4) 0.008(3) 0.006(3) 0.011(3)
C412 0.038(4) 0.023(3) 0.036(4) -0.006(3) 0.003(3) 0.002(3)
C413 0.020(3) 0.017(3) 0.016(3) -0.001(2) 0.004(2) -0.002(2)
C414 0.015(3) 0.025(3) 0.014(3) -0.008(2) 0.003(2) -0.002(2)
C415 0.025(3) 0.025(3) 0.017(3) -0.003(3) -0.004(2) -0.001(3)
C416 0.028(4) 0.043(4) 0.015(3) -0.003(3) 0.004(3) -0.004(3)
C417 0.034(4) 0.039(4) 0.025(4) -0.015(3) 0.000(3) 0.003(3)
C418 0.031(4) 0.026(3) 0.033(4) -0.013(3) -0.006(3) 0.000(3)
C419 0.015(3) 0.016(3) 0.013(3) -0.003(2) 0.002(2) -0.002(2)
C420 0.019(3) 0.017(3) 0.016(3) -0.004(2) -0.003(2) -0.001(2)
C421 0.021(3) 0.020(3) 0.019(3) -0.005(2) 0.004(2) 0.002(2)
C422 0.018(3) 0.025(3) 0.027(3) -0.009(3) 0.000(3) 0.003(2)
C423 0.018(3) 0.017(3) 0.035(4) -0.006(3) -0.006(3) 0.005(2)
C424 0.022(3) 0.016(3) 0.023(3) 0.000(2) -0.001(3) 0.002(2)
Cu1 0.0191(4) 0.0184(4) 0.0141(4) -0.0025(3) -0.0007(3) 0.0032(3)
Cu2 0.0166(4) 0.0221(4) 0.0146(4) -0.0037(3) -0.0023(3) 0.0041(3)
Cu3 0.0169(4) 0.0219(4) 0.0129(3) -0.0027(3) -0.0011(3) 0.0039(3)
Cu4 0.0171(4) 0.0176(4) 0.0132(4) -0.0011(3) -0.0007(3) 0.0026(3)
Mo1 0.0157(3) 0.0165(2) 0.0184(3) -0.0015(2) -0.0003(2) 0.00082(19)
Mo2 0.0148(2) 0.0167(2) 0.0156(3) -0.00196(19) -0.00094(19) 0.00073(19)
N1 0.016(2) 0.020(3) 0.016(3) -0.001(2) 0.0013(19) 0.000(2)
N2 0.019(3) 0.019(3) 0.015(2) 0.000(2) -0.004(2) 0.001(2)
N3 0.019(3) 0.019(2) 0.017(3) -0.001(2) 0.001(2) 0.004(2)
N4 0.029(3) 0.025(3) 0.026(3) 0.000(2) -0.002(2) 0.003(2)
N5 0.018(3) 0.021(3) 0.019(3) -0.004(2) -0.003(2) 0.002(2)
N6 0.026(3) 0.026(3) 0.026(3) -0.011(2) -0.011(2) 0.009(2)
N7 0.016(2) 0.018(2) 0.017(3) -0.002(2) -0.0013(19) 0.0029(19)
N8 0.016(2) 0.017(2) 0.014(2) -0.0029(19) -0.0027(19) 0.0023(19)
N9 0.019(3) 0.020(3) 0.017(3) -0.003(2) -0.002(2) 0.002(2)
N10 0.022(3) 0.023(3) 0.024(3) 0.000(2) -0.003(2) 0.005(2)
N11 0.019(3) 0.018(2) 0.014(2) -0.0036(19) -0.0019(19) 0.000(2)
N12 0.022(3) 0.023(3) 0.020(3) -0.004(2) -0.007(2) -0.002(2)
N13 0.017(2) 0.017(2) 0.016(2) 0.0012(19) -0.0027(19) -0.0009(19)
N14 0.015(2) 0.018(2) 0.015(2) -0.0037(19) -0.0010(19) 0.0023(19)
N15 0.015(2) 0.016(2) 0.014(2) -0.0018(19) -0.0011(19) 0.0028(19)
N16 0.021(3) 0.018(2) 0.020(3) -0.006(2) -0.002(2) 0.002(2)
N17 0.024(3) 0.024(3) 0.015(3) -0.007(2) -0.004(2) 0.003(2)
N18 0.026(3) 0.024(3) 0.015(3) -0.002(2) 0.000(2) 0.002(2)
N19 0.019(3) 0.015(2) 0.017(2) -0.0029(19) 0.001(2) -0.0020(19)
N20 0.015(2) 0.021(2) 0.012(2) -0.0031(19) 0.0019(18) 0.0009(19)
N21 0.016(3) 0.018(2) 0.024(3) -0.003(2) -0.004(2) 0.003(2)
N22 0.034(3) 0.018(3) 0.027(3) -0.002(2) 0.001(2) 0.003(2)
N23 0.015(2) 0.024(3) 0.018(3) -0.003(2) 0.000(2) 0.001(2)
N24 0.028(3) 0.019(3) 0.020(3) -0.007(2) -0.002(2) 0.002(2)
O1 0.025(2) 0.026(2) 0.016(2) -0.0049(18) -0.0034(17) 0.0021(18)
O2 0.016(2) 0.020(2) 0.017(2) -0.0058(17) -0.0009(16) 0.0012(16)
O1W 0.025(2) 0.027(2) 0.022(2) -0.0091(19) 0.0040(18) -0.0028(18)
O3 0.031(3) 0.023(2) 0.046(3) -0.004(2) 0.015(2) 0.001(2)
O4 0.026(3) 0.037(3) 0.025(2) 0.005(2) -0.007(2) -0.009(2)
O5 0.016(2) 0.022(2) 0.021(2) -0.0054(17) -0.0015(17) 0.0006(17)
O4W 0.024(2) 0.020(2) 0.022(2) -0.0028(18) 0.0008(18) -0.0031(18)
O6 0.027(2) 0.025(2) 0.014(2) 0.0001(17) -0.0032(17) -0.0004(18)
O7 0.028(3) 0.023(2) 0.044(3) -0.007(2) 0.008(2) -0.0013(19)
O8 0.022(2) 0.033(3) 0.022(2) 0.0001(19) -0.0042(18) -0.0086(19)

loop_
_atom_type_symbol
_atom_type_description
_atom_type_scat_dispersion_real
_atom_type_scat_dispersion_imag
_atom_type_scat_source
C C 0.0033 0.0016 'International Tables Vol C Tables 4.2.6.8 and 6.1.1.4'
H H 0.0000 0.0000 'International Tables Vol C Tables 4.2.6.8 and 6.1.1.4'
Cu Cu 0.3201 1.2651 'International Tables Vol C Tables 4.2.6.8 and 6.1.1.4'
F F 0.0171 0.0103 'International Tables Vol C Tables 4.2.6.8 and 6.1.1.4'
Mo Mo -1.6832 0.6857 'International Tables Vol C Tables 4.2.6.8 and 6.1.1.4'
N N 0.0061 0.0033 'International Tables Vol C Tables 4.2.6.8 and 6.1.1.4'
O O 0.0106 0.0060 'International Tables Vol C Tables 4.2.6.8 and 6.1.1.4'
S S 0.1246 0.1234 'International Tables Vol C Tables 4.2.6.8 and 6.1.1.4'

loop_
_geom_angle_atom_site_label_1
_geom_angle_atom_site_label_2
_geom_angle_atom_site_label_3
_geom_angle
F3 C1 F1 113.2(9)
F3 C1 F2 106.7(8)
F1 C1 F2 102.7(7)
F3 C1 S1 112.3(6)
F1 C1 S1 111.8(6)
F2 C1 S1 109.5(6)
F5 C2 F4 109.6(6)
F5 C2 F6 108.4(6)
F4 C2 F6 105.8(6)
F5 C2 S2 113.1(5)
F4 C2 S2 109.6(5)
F6 C2 S2 110.1(5)
F8 C3 F9 107.9(12)
F8 C3 F7 111.2(9)
F9 C3 F7 108.3(8)
F8 C3 S3 111.4(7)
F9 C3 S3 109.8(7)
F7 C3 S3 108.3(9)
F10 C4 F12 102.4(10)
F10 C4 S4 123.9(13)
F12 C4 S4 123.4(9)
F10 C4 F11 109.5(12)
F12 C4 F11 104.4(14)
S4 C4 F11 90.1(11)
C4 F11 S4 44.4(8)
O10 S1 O9 113.8(5)
O10 S1 O11 113.4(4)
O9 S1 O11 113.5(5)
O10 S1 C1 105.9(4)
O9 S1 C1 106.6(4)
O11 S1 C1 102.5(4)
O13 S2 O14 116.4(4)
O13 S2 O12 116.4(4)
O14 S2 O12 114.6(3)
O13 S2 C2 103.6(3)
O14 S2 C2 102.2(3)
O12 S2 C2 100.2(4)
O17 S3 O16 115.1(4)
O17 S3 O15 115.1(4)
O16 S3 O15 113.8(4)
O17 S3 C3 104.0(4)
O16 S3 C3 102.4(5)
O15 S3 C3 104.3(5)
O20 S4 O19 130.3(5)
O20 S4 C4 113.7(6)
O19 S4 C4 111.7(6)
O20 S4 O18 103.1(6)
O19 S4 O18 103.3(5)
C4 S4 O18 80.2(8)
O20 S4 F11 99.6(6)
O19 S4 F11 98.1(5)
C4 S4 F11 45.5(7)
O18 S4 F11 125.7(7)
N2 C101 C107 116.9(5)
N2 C101 C102 112.9(5)
C107 C101 C102 130.3(5)
N1 C102 C103 120.8(6)
N1 C102 C101 113.3(5)
C103 C102 C101 125.8(6)
C102 C103 C104 119.5(6)
C102 C103 H103 120.3
C104 C103 H103 120.3
C105 C104 C103 119.3(6)
C105 C104 H104 120.3
C103 C104 H104 120.3
C104 C105 C106 118.7(6)
C104 C105 H105 120.6
C106 C105 H105 120.6
N1 C106 C105 122.0(6)
N1 C106 H106 119.0
C105 C106 H106 119.0
N5 C107 C101 119.9(5)
N5 C107 C108 113.8(5)
C101 C107 C108 126.3(5)
N4 C108 C109 123.8(6)
N4 C108 C107 116.3(5)
C109 C108 C107 119.9(6)
C110 C109 C108 118.0(7)
C110 C109 H109 121.0
C108 C109 H109 121.0
C111 C110 C109 119.3(7)
C111 C110 H110 120.3
C109 C110 H110 120.3
C110 C111 C112 119.0(6)
C110 C111 H111 120.5
C112 C111 H111 120.5
N4 C112 C111 123.5(7)
N4 C112 H112 118.3
C111 C112 H112 118.3
N5 C113 C119 118.8(5)
N5 C113 C114 113.0(5)
C119 C113 C114 128.1(5)
N6 C114 C115 123.7(6)
N6 C114 C113 117.7(6)
C115 C114 C113 118.5(5)
C114 C115 C116 118.3(6)
C114 C115 H115 120.9
C116 C115 H115 120.9
C117 C116 C115 118.5(7)
C117 C116 H116 120.8
C115 C116 H116 120.8
C116 C117 C118 119.1(6)
C116 C117 H117 120.4
C118 C117 H117 120.4
N6 C118 C117 123.5(6)
N6 C118 H118 118.3
C117 C118 H118 118.3
N2 C119 C113 117.3(5)
N2 C119 C120 112.3(5)
C113 C119 C120 130.4(5)
N3 C120 C121 120.6(5)
N3 C120 C119 113.1(5)
C121 C120 C119 126.3(5)
C122 C121 C120 119.6(6)
C122 C121 H121 120.2
C120 C121 H121 120.2
C123 C122 C121 119.7(6)
C123 C122 H122 120.1
C121 C122 H122 120.1
C122 C123 C124 118.8(6)
C122 C123 H123 120.6
C124 C123 H123 120.6
N3 C124 C123 122.2(6)
N3 C124 H124 118.9
C123 C124 H124 118.9
N8 C201 C207 116.7(5)
N8 C201 C202 112.6(5)
C207 C201 C202 130.6(5)
N9 C202 C203 121.5(5)
N9 C202 C201 113.2(5)
C203 C202 C201 124.9(5)
C204 C203 C202 118.8(6)
C204 C203 H203 120.6
C202 C203 H203 120.6
C205 C204 C203 120.3(6)
C205 C204 H204 119.9
C203 C204 H204 119.9
C204 C205 C206 118.3(6)
C204 C205 H205 120.9
C206 C205 H205 120.9
N9 C206 C205 122.4(6)
N9 C206 H206 118.8
C205 C206 H206 118.8
N11 C207 C201 118.4(5)
N11 C207 C208 113.3(5)
C201 C207 C208 128.2(5)
N12 C208 C209 121.9(5)
N12 C208 C207 118.0(5)
C209 C208 C207 120.0(5)
C208 C209 C210 119.9(6)
C208 C209 H209 120.0
C210 C209 H209 120.0
C211 C210 C209 117.9(6)
C211 C210 H210 121.0
C209 C210 H210 121.0
C212 C211 C210 119.3(6)
C212 C211 H211 120.4
C210 C211 H211 120.4
N12 C212 C211 123.5(6)
N12 C212 H212 118.2
C211 C212 H212 118.2
N11 C213 C219 118.8(5)
N11 C213 C214 113.5(5)
C219 C213 C214 127.7(5)
N10 C214 C215 124.0(6)
N10 C214 C213 117.7(5)
C215 C214 C213 118.2(6)
C216 C215 C214 117.6(7)
C216 C215 H215 121.2
C214 C215 H215 121.2
C217 C216 C215 119.0(7)
C217 C216 H216 120.5
C215 C216 H216 120.5
C216 C217 C218 119.2(6)
C216 C217 H217 120.4
C218 C217 H217 120.4
N10 C218 C217 123.5(6)
N10 C218 H218 118.3
C217 C218 H218 118.3
N8 C219 C213 117.1(5)
N8 C219 C220 113.5(5)
C213 C219 C220 129.3(5)
N7 C220 C221 120.9(5)
N7 C220 C219 113.0(5)
C221 C220 C219 126.1(5)
C220 C221 C222 118.8(6)
C220 C221 H221 120.6
C222 C221 H221 120.6
C223 C222 C221 120.0(6)
C223 C222 H222 120.0
C221 C222 H222 120.0
C222 C223 C224 118.6(6)
C222 C223 H223 120.7
C224 C223 H223 120.7
N7 C224 C223 122.5(5)
N7 C224 H224 118.7
C223 C224 H224 118.7
N14 C301 C307 117.4(5)
N14 C301 C302 113.1(5)
C307 C301 C302 129.4(5)
N13 C302 C303 121.4(6)
N13 C302 C301 113.7(5)
C303 C302 C301 124.6(6)
C304 C303 C302 119.9(6)
C304 C303 H303 120.1
C302 C303 H303 120.1
C303 C304 C305 118.5(7)
C303 C304 H304 120.7
C305 C304 H304 120.7
C306 C305 C304 119.4(6)
C306 C305 H305 120.3
C304 C305 H305 120.3
N13 C306 C305 121.9(6)
N13 C306 H306 119.1
C305 C306 H306 119.1
N17 C307 C301 120.3(5)
N17 C307 C308 114.6(5)
C301 C307 C308 125.1(5)
N16 C308 C309 123.4(6)
N16 C308 C307 116.5(5)
C309 C308 C307 120.0(6)
C308 C309 C310 117.7(7)
C308 C309 H309 121.1
C310 C309 H309 121.1
C311 C310 C309 119.0(7)
C311 C310 H310 120.5
C309 C310 H310 120.5
C312 C311 C310 119.0(6)
C312 C311 H311 120.5
C310 C311 H311 120.5
N16 C312 C311 123.4(6)
N16 C312 H312 118.3
C311 C312 H312 118.3
N17 C313 C319 120.1(5)
N17 C313 C314 112.0(5)
C319 C313 C314 127.8(5)
N18 C314 C315 123.5(5)
N18 C314 C313 116.3(5)
C315 C314 C313 120.0(5)
C316 C315 C314 119.4(6)
C316 C315 H315 120.3
C314 C315 H315 120.3
C315 C316 C317 117.8(6)
C315 C316 H316 121.1
C317 C316 H316 121.1
C318 C317 C316 119.7(6)
C318 C317 H317 120.2
C316 C317 H317 120.2
N18 C318 C317 123.5(6)
N18 C318 H318 118.3
C317 C318 H318 118.3
N14 C319 C313 118.1(5)
N14 C319 C320 112.5(5)
C313 C319 C320 129.3(5)
N15 C320 C321 121.3(5)
N15 C320 C319 113.2(5)
C321 C320 C319 125.5(5)
C320 C321 C322 119.2(6)
C320 C321 H321 120.4
C322 C321 H321 120.4
C323 C322 C321 118.8(6)
C323 C322 H322 120.6
C321 C322 H322 120.6
C322 C323 C324 118.9(6)
C322 C323 H323 120.5
C324 C323 H323 120.5
N15 C324 C323 122.2(6)
N15 C324 H324 118.9
C323 C324 H324 118.9
N20 C401 C407 117.3(5)
N20 C401 C402 112.9(5)
C407 C401 C402 129.8(5)
N19 C402 C403 121.3(5)
N19 C402 C401 113.0(5)
C403 C402 C401 125.6(5)
C404 C403 C402 118.3(6)
C404 C403 H403 120.8
C402 C403 H403 120.8
C405 C404 C403 120.3(6)
C405 C404 H404 119.9
C403 C404 H404 119.9
C406 C405 C404 118.7(6)
C406 C405 H405 120.7
C404 C405 H405 120.7
N19 C406 C405 121.7(6)
N19 C406 H406 119.2
C405 C406 H406 119.2
N23 C407 C401 119.6(5)
N23 C407 C408 115.5(5)
C401 C407 C408 124.9(5)
N22 C408 C409 123.6(6)
N22 C408 C407 115.5(5)
C409 C408 C407 120.9(6)
C408 C409 C410 118.6(6)
C408 C409 H409 120.7
C410 C409 H409 120.7
C411 C410 C409 118.3(6)
C411 C410 H410 120.9
C409 C410 H410 120.9
C412 C411 C410 118.9(6)
C412 C411 H411 120.5
C410 C411 H411 120.5
N22 C412 C411 124.7(7)
N22 C412 H412 117.6
C411 C412 H412 117.6
N23 C413 C419 118.8(5)
N23 C413 C414 114.1(5)
C419 C413 C414 127.2(5)
N24 C414 C415 123.3(5)
N24 C414 C413 116.5(5)
C415 C414 C413 120.1(5)
C414 C415 C416 118.1(6)
C414 C415 H415 121.0
C416 C415 H415 121.0
C417 C416 C415 119.5(6)
C417 C416 H416 120.3
C415 C416 H416 120.3
C416 C417 C418 118.3(6)
C416 C417 H417 120.8
C418 C417 H417 120.8
N24 C418 C417 124.2(6)
N24 C418 H418 117.9
C417 C418 H418 117.9
N20 C419 C413 117.4(5)
N20 C419 C420 112.8(5)
C413 C419 C420 129.8(5)
N21 C420 C421 120.5(5)
N21 C420 C419 112.8(5)
C421 C420 C419 126.7(5)
C420 C421 C422 119.8(6)
C420 C421 H421 120.1
C422 C421 H421 120.1
C421 C422 C423 119.5(6)
C421 C422 H422 120.3
C423 C422 H422 120.3
C424 C423 C422 118.8(6)
C424 C423 H423 120.6
C422 C423 H423 120.6
N21 C424 C423 122.1(6)
N21 C424 H424 119.0
C423 C424 H424 119.0
O1 Cu1 N2 170.3(2)
O1 Cu1 N3 100.66(19)
N2 Cu1 N3 79.6(2)
O1 Cu1 N1 97.91(19)
N2 Cu1 N1 80.1(2)
N3 Cu1 N1 158.24(19)
O1 Cu1 O1W 93.65(17)
N2 Cu1 O1W 95.99(18)
N3 Cu1 O1W 94.13(18)
N1 Cu1 O1W 95.92(18)
O2 Cu2 N8 172.92(19)
O2 Cu2 N7 96.57(18)
N8 Cu2 N7 80.18(19)
O2 Cu2 N9 103.59(18)
N8 Cu2 N9 79.82(19)
N7 Cu2 N9 159.83(19)
O5 Cu3 N14 176.96(19)
O5 Cu3 N15 97.54(18)
N14 Cu3 N15 79.45(19)
O5 Cu3 N13 102.79(18)
N14 Cu3 N13 80.23(19)
N15 Cu3 N13 159.66(19)
O6 Cu4 N20 168.79(19)
O6 Cu4 N21 100.44(19)
N20 Cu4 N21 80.12(19)
O6 Cu4 N19 97.86(19)
N20 Cu4 N19 79.75(19)
N21 Cu4 N19 158.5(2)
O6 Cu4 O4W 94.18(17)
N20 Cu4 O4W 96.90(18)
N21 Cu4 O4W 96.03(18)
N19 Cu4 O4W 93.74(17)
O3 Mo1 O4 108.5(2)
O3 Mo1 O1 110.2(2)
O4 Mo1 O1 108.4(2)
O3 Mo1 O2 107.9(2)
O4 Mo1 O2 107.9(2)
O1 Mo1 O2 113.86(18)
O7 Mo2 O8 109.4(2)
O7 Mo2 O6 110.1(2)
O8 Mo2 O6 107.5(2)
O7 Mo2 O5 107.5(2)
O8 Mo2 O5 108.26(19)
O6 Mo2 O5 113.93(19)
C106 N1 C102 119.4(5)
C106 N1 Cu1 125.1(4)
C102 N1 Cu1 114.6(4)
C119 N2 C101 123.8(5)
C119 N2 Cu1 118.4(4)
C101 N2 Cu1 117.6(4)
C124 N3 C120 119.1(5)
C124 N3 Cu1 125.0(4)
C120 N3 Cu1 115.8(4)
C108 N4 C112 116.4(6)
C107 N5 C113 121.7(5)
C118 N6 C114 116.9(6)
C224 N7 C220 119.2(5)
C224 N7 Cu2 125.2(4)
C220 N7 Cu2 115.6(4)
C219 N8 C201 124.7(5)
C219 N8 Cu2 117.7(4)
C201 N8 Cu2 116.9(4)
C206 N9 C202 118.7(5)
C206 N9 Cu2 125.8(4)
C202 N9 Cu2 114.7(4)
C214 N10 C218 116.6(6)
C213 N11 C207 122.5(5)
C208 N12 C212 117.3(5)
C306 N13 C302 118.8(5)
C306 N13 Cu3 126.0(4)
C302 N13 Cu3 113.4(4)
C319 N14 C301 122.9(5)
C319 N14 Cu3 119.3(4)
C301 N14 Cu3 117.2(4)
C324 N15 C320 119.5(5)
C324 N15 Cu3 125.1(4)
C320 N15 Cu3 115.4(4)
C312 N16 C308 117.4(5)
C307 N17 C313 120.5(5)
C314 N18 C318 116.1(5)
C406 N19 C402 119.4(5)
C406 N19 Cu4 124.8(4)
C402 N19 Cu4 114.8(4)
C401 N20 C419 123.7(5)
C401 N20 Cu4 118.1(4)
C419 N20 Cu4 118.1(4)
C424 N21 C420 119.4(5)
C424 N21 Cu4 125.4(4)
C420 N21 Cu4 115.2(4)
C412 N22 C408 115.9(6)
C407 N23 C413 121.2(5)
C418 N24 C414 116.7(5)
Mo1 O1 Cu1 142.9(2)
Mo1 O2 Cu2 133.5(2)
Mo2 O5 Cu3 130.5(2)
Mo2 O6 Cu4 146.2(3)

loop_
_geom_bond_atom_site_label_1
_geom_bond_atom_site_label_2
_geom_bond_distance
C1 F3 1.254(10)
C1 F1 1.315(10)
C1 F2 1.345(10)
C1 S1 1.805(8)
C2 F5 1.273(9)
C2 F4 1.346(8)
C2 F6 1.354(8)
C2 S2 1.851(8)
C3 F8 1.284(10)
C3 F9 1.329(14)
C3 F7 1.343(12)
C3 S3 1.846(12)
C4 F10 1.433(11)
C4 F12 1.449(14)
C4 S4 1.475(18)
C4 F11 1.503(15)
F11 S4 2.108(16)
S1 O10 1.415(6)
S1 O9 1.429(7)
S1 O11 1.432(6)
S2 O13 1.409(6)
S2 O14 1.420(5)
S2 O12 1.476(6)
S3 O17 1.422(6)
S3 O16 1.423(5)
S3 O15 1.437(7)
S4 O20 1.351(7)
S4 O19 1.398(6)
S4 O18 1.704(11)
C101 N2 1.351(7)
C101 C107 1.397(8)
C101 C102 1.488(8)
C102 N1 1.364(8)
C102 C103 1.377(8)
C103 C104 1.387(9)
C103 H103 0.9300
C104 C105 1.376(9)
C104 H104 0.9300
C105 C106 1.392(9)
C105 H105 0.9300
C106 N1 1.332(7)
C106 H106 0.9300
C107 N5 1.339(7)
C107 C108 1.500(8)
C108 N4 1.330(8)
C108 C109 1.394(9)
C109 C110 1.375(9)
C109 H109 0.9300
C110 C111 1.359(11)
C110 H110 0.9300
C111 C112 1.381(11)
C111 H111 0.9300
C112 N4 1.341(8)
C112 H112 0.9300
C113 N5 1.342(7)
C113 C119 1.416(8)
C113 C114 1.482(8)
C114 N6 1.345(8)
C114 C115 1.384(9)
C115 C116 1.390(9)
C115 H115 0.9300
C116 C117 1.381(10)
C116 H116 0.9300
C117 C118 1.384(10)
C117 H117 0.9300
C118 N6 1.333(8)
C118 H118 0.9300
C119 N2 1.340(7)
C119 C120 1.495(8)
C120 N3 1.365(7)
C120 C121 1.384(8)
C121 C122 1.382(9)
C121 H121 0.9300
C122 C123 1.373(9)
C122 H122 0.9300
C123 C124 1.381(9)
C123 H123 0.9300
C124 N3 1.345(8)
C124 H124 0.9300
C201 N8 1.338(7)
C201 C207 1.415(8)
C201 C202 1.485(8)
C202 N9 1.362(7)
C202 C203 1.389(8)
C203 C204 1.378(8)
C203 H203 0.9300
C204 C205 1.377(9)
C204 H204 0.9300
C205 C206 1.395(9)
C205 H205 0.9300
C206 N9 1.341(7)
C206 H206 0.9300
C207 N11 1.339(7)
C207 C208 1.488(8)
C208 N12 1.341(7)
C208 C209 1.385(8)
C209 C210 1.387(9)
C209 H209 0.9300
C210 C211 1.373(9)
C210 H210 0.9300
C211 C212 1.370(9)
C211 H211 0.9300
C212 N12 1.349(8)
C212 H212 0.9300
C213 N11 1.338(7)
C213 C219 1.406(8)
C213 C214 1.489(8)
C214 N10 1.329(8)
C214 C215 1.399(9)
C215 C216 1.385(10)
C215 H215 0.9300
C216 C217 1.369(11)
C216 H216 0.9300
C217 C218 1.376(10)
C217 H217 0.9300
C218 N10 1.342(8)
C218 H218 0.9300
C219 N8 1.332(7)
C219 C220 1.493(8)
C220 N7 1.365(7)
C220 C221 1.381(8)
C221 C222 1.388(9)
C221 H221 0.9300
C222 C223 1.373(9)
C222 H222 0.9300
C223 C224 1.376(8)
C223 H223 0.9300
C224 N7 1.334(7)
C224 H224 0.9300
C301 N14 1.343(7)
C301 C307 1.399(8)
C301 C302 1.480(8)
C302 N13 1.353(7)
C302 C303 1.379(9)
C303 C304 1.373(10)
C303 H303 0.9300
C304 C305 1.384(10)
C304 H304 0.9300
C305 C306 1.380(9)
C305 H305 0.9300
C306 N13 1.341(8)
C306 H306 0.9300
C307 N17 1.336(7)
C307 C308 1.489(8)
C308 N16 1.337(8)
C308 C309 1.372(9)
C309 C310 1.398(10)
C309 H309 0.9300
C310 C311 1.368(10)
C310 H310 0.9300
C311 C312 1.365(9)
C311 H311 0.9300
C312 N16 1.334(8)
C312 H312 0.9300
C313 N17 1.336(7)
C313 C319 1.394(8)
C313 C314 1.504(8)
C314 N18 1.349(8)
C314 C315 1.375(9)
C315 C316 1.374(9)
C315 H315 0.9300
C316 C317 1.386(10)
C316 H316 0.9300
C317 C318 1.362(9)
C317 H317 0.9300
C318 N18 1.352(8)
C318 H318 0.9300
C319 N14 1.332(7)
C319 C320 1.497(8)
C320 N15 1.357(7)
C320 C321 1.376(8)
C321 C322 1.399(8)
C321 H321 0.9300
C322 C323 1.377(9)
C322 H322 0.9300
C323 C324 1.391(8)
C323 H323 0.9300
C324 N15 1.325(7)
C324 H324 0.9300
C401 N20 1.335(7)
C401 C407 1.400(8)
C401 C402 1.493(8)
C402 N19 1.352(7)
C402 C403 1.384(8)
C403 C404 1.383(9)
C403 H403 0.9300
C404 C405 1.379(9)
C404 H404 0.9300
C405 C406 1.374(8)
C405 H405 0.9300
C406 N19 1.349(7)
C406 H406 0.9300
C407 N23 1.336(7)
C407 C408 1.488(8)
C408 N22 1.346(8)
C408 C409 1.385(8)
C409 C410 1.391(9)
C409 H409 0.9300
C410 C411 1.379(10)
C410 H410 0.9300
C411 C412 1.366(10)
C411 H411 0.9300
C412 N22 1.341(8)
C412 H412 0.9300
C413 N23 1.353(7)
C413 C419 1.407(8)
C413 C414 1.475(8)
C414 N24 1.354(7)
C414 C415 1.385(8)
C415 C416 1.390(9)
C415 H415 0.9300
C416 C417 1.376(10)
C416 H416 0.9300
C417 C418 1.380(10)
C417 H417 0.9300
C418 N24 1.336(8)
C418 H418 0.9300
C419 N20 1.340(7)
C419 C420 1.495(8)
C420 N21 1.375(7)
C420 C421 1.378(8)
C421 C422 1.378(8)
C421 H421 0.9300
C422 C423 1.396(9)
C422 H422 0.9300
C423 C424 1.372(8)
C423 H423 0.9300
C424 N21 1.345(7)
C424 H424 0.9300
Cu1 O1 1.912(4)
Cu1 N2 1.965(5)
Cu1 N3 2.002(5)
Cu1 N1 2.016(5)
Cu1 O1W 2.255(4)
Cu2 O2 1.927(4)
Cu2 N8 1.971(5)
Cu2 N7 2.001(5)
Cu2 N9 2.022(5)
Cu3 O5 1.912(4)
Cu3 N14 1.953(5)
Cu3 N15 2.024(5)
Cu3 N13 2.047(5)
Cu4 O6 1.898(4)
Cu4 N20 1.960(5)
Cu4 N21 2.011(5)
Cu4 N19 2.019(5)
Cu4 O4W 2.260(4)
Mo1 O3 1.721(4)
Mo1 O4 1.727(5)
Mo1 O1 1.800(4)
Mo1 O2 1.819(4)
Mo2 O7 1.724(4)
Mo2 O8 1.732(4)
Mo2 O6 1.798(4)
Mo2 O5 1.828(4)
